data_7031488
loop_
_publ_author_name
'Zili\'c, Dijana'
'Rakvin, Boris'
'Mili\'c, Dalibor'
'Paji\'c, Damir'
'Dilovi\'c, Ivica'
'Cametti, Massimo'
'D\<zoli\'c, Zoran'

_publ_section_title
;
 Crystal structures and magnetic properties of a set of dihalo-bridged
 oxalamidato copper(ii) dimers.
;
_journal_issue 31
_journal_name_full 'Dalton transactions (Cambridge, England : 2003)'
_journal_page_first 11877
_journal_page_last 11887
_journal_paper_doi 10.1039/c4dt00925h
_journal_volume 43
_journal_year 2014
_chemical_absolute_configuration syn
_chemical_formula_moiety 'C30 H40 Br2 Cu2 N6 O8'
_chemical_formula_sum 'C30 H40 Br2 Cu2 N6 O8'
_chemical_formula_weight 899.58
_chemical_name_systematic
;
bis(\m-Bromo)-bis(N-(L-leucine)-N'-(pyridin-2-ylmethyl)oxalamidato-N,N'',O)-
di-copper(II)
;
_space_group_IT_number 1
_symmetry_cell_setting triclinic
_symmetry_Int_Tables_number 1
_symmetry_space_group_name_Hall 'P 1'
_symmetry_space_group_name_H-M 'P 1'
_atom_sites_solution_hydrogens geom
_atom_sites_solution_primary direct
_atom_sites_solution_secondary difmap
_audit_creation_method SHELXL-97
_cell_angle_alpha 81.072(3)
_cell_angle_beta 78.321(3)
_cell_angle_gamma 76.097(4)
_cell_formula_units_Z 1
_cell_length_a 8.4814(3)
_cell_length_b 9.3314(4)
_cell_length_c 11.7613(3)
_cell_measurement_reflns_used 8841
_cell_measurement_temperature 150(1)
_cell_measurement_theta_max 28.5301
_cell_measurement_theta_min 4.4205
_cell_volume 879.28(6)
_computing_cell_refinement
;
CrysAlisPro, Oxford Diffraction Ltd.,
Version 1.171.34.44 (release 25-10-2010 CrysAlis171 .NET)
(compiled Oct 25 2010,18:11:34)
;
_computing_data_collection
;
CrysAlisPro, Oxford Diffraction Ltd.,
Version 1.171.34.44 (release 25-10-2010 CrysAlis171 .NET)
(compiled Oct 25 2010,18:11:34)
;
_computing_data_reduction
;
CrysAlisPro, Oxford Diffraction Ltd.,
Version 1.171.34.44 (release 25-10-2010 CrysAlis171 .NET)
(compiled Oct 25 2010,18:11:34)
;
_computing_structure_refinement 'SHELXL-97 (Sheldrick, 2008)'
_computing_structure_solution 'SHELXS-97 (Sheldrick, 2008)'
_diffrn_ambient_temperature 150(1)
_diffrn_detector_area_resol_mean 16.3426
_diffrn_measured_fraction_theta_full 0.994
_diffrn_measured_fraction_theta_max 0.994
_diffrn_measurement_device_type 'Xcalibur, Sapphire3'
_diffrn_measurement_method '\w scans'
_diffrn_radiation_collimation '0.8 mm'
_diffrn_radiation_monochromator graphite
_diffrn_radiation_source 'Enhance (Mo) X-ray Source'
_diffrn_radiation_type MoK\a
_diffrn_radiation_wavelength 0.71073
_diffrn_reflns_av_R_equivalents 0.0135
_diffrn_reflns_av_sigmaI/netI 0.0261
_diffrn_reflns_limit_h_max 10
_diffrn_reflns_limit_h_min -10
_diffrn_reflns_limit_k_max 11
_diffrn_reflns_limit_k_min -11
_diffrn_reflns_limit_l_max 13
_diffrn_reflns_limit_l_min -13
_diffrn_reflns_number 9239
_diffrn_reflns_theta_full 24.99
_diffrn_reflns_theta_max 24.99
_diffrn_reflns_theta_min 4.43
_exptl_absorpt_coefficient_mu 3.538
_exptl_absorpt_correction_T_max 1.00000
_exptl_absorpt_correction_T_min 0.42364
_exptl_absorpt_correction_type multi-scan
_exptl_absorpt_process_details
;
CrysAlisPro, Oxford Diffraction Ltd.,
Version 1.171.34.44 (release 25-10-2010 CrysAlis171 .NET)
(compiled Oct 25 2010,18:11:34)
Empirical absorption correction using spherical harmonics,
implemented in SCALE3 ABSPACK scaling algorithm.
;
_exptl_crystal_colour blue
_exptl_crystal_density_diffrn 1.699
_exptl_crystal_density_method 'not measured'
_exptl_crystal_description prism
_exptl_crystal_F_000 454
_exptl_crystal_size_max 0.50
_exptl_crystal_size_mid 0.40
_exptl_crystal_size_min 0.15
_refine_diff_density_max 0.323
_refine_diff_density_min -0.363
_refine_diff_density_rms 0.053
_refine_ls_abs_structure_details 'Flack H D (1983), Acta Cryst. A39, 876-881'
_refine_ls_abs_structure_Flack 0.015(7)
_refine_ls_extinction_method none
_refine_ls_goodness_of_fit_ref 1.039
_refine_ls_hydrogen_treatment constr
_refine_ls_matrix_type full
_refine_ls_number_parameters 433
_refine_ls_number_reflns 6032
_refine_ls_number_restraints 3
_refine_ls_restrained_S_all 1.039
_refine_ls_R_factor_all 0.0211
_refine_ls_R_factor_gt 0.0196
_refine_ls_shift/su_max 0.001
_refine_ls_shift/su_mean 0.000
_refine_ls_structure_factor_coef Fsqd
_refine_ls_weighting_details 'calc w=1/[\s^2^(Fo^2^)+(0.0275P)^2^+0.0000P] where P=(Fo^2^+2Fc^2^)/3'
_refine_ls_weighting_scheme calc
_refine_ls_wR_factor_gt 0.0502
_refine_ls_wR_factor_ref 0.0508
_reflns_number_gt 5715
_reflns_number_total 6032
_reflns_threshold_expression >2\s(I)
_cod_data_source_file c4dt00925h2.cif
_cod_data_source_block L1-Br
_cod_depositor_comments 'Adding full bibliography for 7031487--7031489.cif.'
_cod_database_code 7031488

loop_
_symmetry_equiv_pos_as_xyz
'x, y, z'

loop_
_atom_site_label
_atom_site_type_symbol
_atom_site_fract_x
_atom_site_fract_y
_atom_site_fract_z
_atom_site_U_iso_or_equiv
_atom_site_adp_type
_atom_site_occupancy
_atom_site_symmetry_multiplicity
_atom_site_calc_flag
_atom_site_refinement_flags
C1 C 0.9327(5) 0.7601(5) 0.0519(4) 0.0146(9) Uani 1 1 d .
C2 C 0.9913(5) 0.8486(6) 0.1109(4) 0.0214(10) Uani 1 1 d .
H2 H 1.0696 0.9046 0.0705 0.026 Uiso 1 1 calc R
C3 C 0.9354(5) 0.8541(6) 0.2278(4) 0.0241(11) Uani 1 1 d .
H3 H 0.9740 0.9149 0.2690 0.029 Uiso 1 1 calc R
C4 C 0.8221(5) 0.7709(6) 0.2863(4) 0.0242(11) Uani 1 1 d .
H4 H 0.7839 0.7726 0.3679 0.029 Uiso 1 1 calc R
C5 C 0.7659(5) 0.6853(5) 0.2236(4) 0.0194(10) Uani 1 1 d .
H5 H 0.6859 0.6305 0.2631 0.023 Uiso 1 1 calc R
C6 C 0.9912(5) 0.7468(5) -0.0768(4) 0.0171(10) Uani 1 1 d .
H6A H 0.9643 0.8451 -0.1226 0.021 Uiso 1 1 calc R
H6B H 1.1121 0.7092 -0.0926 0.021 Uiso 1 1 calc R
C7 C 0.9480(5) 0.5961(5) -0.2129(4) 0.0157(9) Uani 1 1 d .
C8 C 0.8456(5) 0.4857(5) -0.2166(4) 0.0152(9) Uani 1 1 d .
C9 C 0.7531(4) 0.3309(4) -0.3232(3) 0.0168(8) Uani 1 1 d .
H9 H 0.6365 0.3890 -0.3115 0.020 Uiso 1 1 calc R
C10 C 0.7950(4) 0.2754(4) -0.4434(2) 0.0216(7) Uani 1 1 d .
H10A H 0.9029 0.2043 -0.4495 0.026 Uiso 1 1 calc R
H10B H 0.8066 0.3607 -0.5037 0.026 Uiso 1 1 calc R
C11 C 0.6670(4) 0.1994(4) -0.4699(3) 0.0186(8) Uani 1 1 d .
H11 H 0.6374 0.1281 -0.4005 0.022 Uiso 1 1 calc R
C12 C 0.5094(5) 0.3111(5) -0.4940(4) 0.0335(11) Uani 1 1 d .
H12A H 0.5362 0.3815 -0.5621 0.050 Uiso 1 1 calc R
H12B H 0.4607 0.3652 -0.4258 0.050 Uiso 1 1 calc R
H12C H 0.4306 0.2581 -0.5094 0.050 Uiso 1 1 calc R
C13 C 0.7440(5) 0.1124(4) -0.5734(3) 0.0278(9) Uani 1 1 d .
H13A H 0.6630 0.0639 -0.5916 0.042 Uiso 1 1 calc R
H13B H 0.8401 0.0368 -0.5543 0.042 Uiso 1 1 calc R
H13C H 0.7786 0.1801 -0.6413 0.042 Uiso 1 1 calc R
C14 C 0.7700(5) 0.2000(5) -0.2278(4) 0.0160(9) Uani 1 1 d .
C15 C 0.6197(6) 0.0585(6) -0.0820(4) 0.0315(12) Uani 1 1 d .
H15A H 0.6823 -0.0360 -0.1097 0.047 Uiso 1 1 calc R
H15B H 0.5054 0.0509 -0.0506 0.047 Uiso 1 1 calc R
H15C H 0.6696 0.0812 -0.0206 0.047 Uiso 1 1 calc R
C16 C 0.1503(5) 0.3527(5) 0.1136(4) 0.0166(10) Uani 1 1 d .
C17 C 0.0920(5) 0.2603(5) 0.0576(4) 0.0201(10) Uani 1 1 d .
H17 H 0.0172 0.2022 0.1007 0.024 Uiso 1 1 calc R
C18 C 0.1435(5) 0.2534(6) -0.0618(4) 0.0258(12) Uani 1 1 d .
H18 H 0.1028 0.1928 -0.1018 0.031 Uiso 1 1 calc R
C19 C 0.2550(5) 0.3368(5) -0.1207(4) 0.0236(11) Uani 1 1 d .
H19 H 0.2923 0.3343 -0.2023 0.028 Uiso 1 1 calc R
C20 C 0.3115(5) 0.4228(5) -0.0611(4) 0.0224(11) Uani 1 1 d .
H20 H 0.3910 0.4773 -0.1019 0.027 Uiso 1 1 calc R
C21 C 0.0971(5) 0.3663(5) 0.2419(3) 0.0161(10) Uani 1 1 d .
H21A H -0.0240 0.4019 0.2601 0.019 Uiso 1 1 calc R
H21B H 0.1274 0.2684 0.2875 0.019 Uiso 1 1 calc R
C22 C 0.1408(5) 0.5151(5) 0.3759(4) 0.0179(10) Uani 1 1 d .
C23 C 0.2342(5) 0.6367(5) 0.3783(4) 0.0169(10) Uani 1 1 d .
C24 C 0.2646(4) 0.8204(4) 0.4983(3) 0.0173(8) Uani 1 1 d .
H24 H 0.1777 0.8765 0.5560 0.021 Uiso 1 1 calc R
C25 C 0.4134(4) 0.7591(3) 0.5584(3) 0.0194(6) Uani 1 1 d .
H25A H 0.5062 0.7111 0.5014 0.023 Uiso 1 1 calc R
H25B H 0.3865 0.6815 0.6222 0.023 Uiso 1 1 calc R
C26 C 0.4701(4) 0.8766(4) 0.6099(3) 0.0218(9) Uani 1 1 d .
H26 H 0.4992 0.9534 0.5447 0.026 Uiso 1 1 calc R
C27 C 0.3378(5) 0.9539(5) 0.7014(3) 0.0327(10) Uani 1 1 d .
H27A H 0.3806 1.0264 0.7316 0.049 Uiso 1 1 calc R
H27B H 0.3062 0.8802 0.7655 0.049 Uiso 1 1 calc R
H27C H 0.2412 1.0051 0.6660 0.049 Uiso 1 1 calc R
C28 C 0.6246(5) 0.8017(5) 0.6605(4) 0.0331(10) Uani 1 1 d .
H28A H 0.6619 0.8749 0.6940 0.050 Uiso 1 1 calc R
H28B H 0.7114 0.7597 0.5984 0.050 Uiso 1 1 calc R
H28C H 0.6002 0.7220 0.7217 0.050 Uiso 1 1 calc R
C29 C 0.2829(5) 0.9271(5) 0.3867(4) 0.0180(9) Uani 1 1 d .
C30 C 0.4638(6) 1.0272(6) 0.2336(4) 0.0295(11) Uani 1 1 d .
H30A H 0.4270 0.9857 0.1745 0.044 Uiso 1 1 calc R
H30B H 0.5809 1.0294 0.2094 0.044 Uiso 1 1 calc R
H30C H 0.3992 1.1284 0.2420 0.044 Uiso 1 1 calc R
N1 N 0.8211(4) 0.6772(4) 0.1081(3) 0.0150(8) Uani 1 1 d .
N2 N 0.9084(4) 0.6445(4) -0.1090(3) 0.0161(8) Uani 1 1 d .
N3 N 0.8618(4) 0.4268(4) -0.3149(3) 0.0181(8) Uani 1 1 d .
H3N H 0.9378 0.4455 -0.3749 0.022 Uiso 1 1 calc R
N4 N 0.2576(4) 0.4329(4) 0.0543(3) 0.0164(8) Uani 1 1 d .
N5 N 0.1789(4) 0.4708(4) 0.2716(3) 0.0153(8) Uani 1 1 d .
N6 N 0.1970(4) 0.6991(4) 0.4745(3) 0.0171(8) Uani 1 1 d .
H6N H 0.1247 0.6655 0.5307 0.020 Uiso 1 1 calc R
O1 O 1.0496(4) 0.6322(4) -0.2981(3) 0.0233(7) Uani 1 1 d .
O2 O 0.7442(3) 0.4533(3) -0.1284(2) 0.0184(7) Uani 1 1 d .
O3 O 0.8982(4) 0.1270(4) -0.2041(3) 0.0272(7) Uani 1 1 d .
O4 O 0.6222(4) 0.1751(4) -0.1777(3) 0.0221(7) Uani 1 1 d .
O5 O 0.0443(4) 0.4785(4) 0.4623(3) 0.0287(8) Uani 1 1 d .
O6 O 0.3321(3) 0.6736(3) 0.2881(2) 0.0180(7) Uani 1 1 d .
O7 O 0.1685(4) 0.9985(3) 0.3432(3) 0.0247(7) Uani 1 1 d .
O8 O 0.4406(4) 0.9356(4) 0.3447(3) 0.0190(7) Uani 1 1 d .
Cu1 Cu 0.75501(5) 0.55657(5) 0.00702(3) 0.01506(13) Uani 1 1 d .
Cu2 Cu 0.32664(5) 0.56024(5) 0.15293(4) 0.01544(13) Uani 1 1 d .
Br1 Br 0.64364(3) 0.38024(3) 0.15299(2) 0.01821(11) Uani 1 1 d .
Br2 Br 0.43453(3) 0.73484(3) 0.00480(2) 0.01808(10) Uani 1 1 d .

loop_
_atom_site_aniso_label
_atom_site_aniso_U_11
_atom_site_aniso_U_22
_atom_site_aniso_U_33
_atom_site_aniso_U_23
_atom_site_aniso_U_13
_atom_site_aniso_U_12
C1 0.012(2) 0.018(2) 0.014(2) -0.0006(18) -0.0004(16) -0.0046(18)
C2 0.012(2) 0.027(3) 0.028(3) -0.014(2) -0.0022(18) -0.0041(19)
C3 0.022(2) 0.033(3) 0.022(3) -0.014(2) -0.009(2) -0.002(2)
C4 0.022(2) 0.034(3) 0.016(2) -0.011(2) -0.0023(19) -0.002(2)
C5 0.025(2) 0.020(3) 0.013(2) -0.0015(19) -0.0025(19) -0.006(2)
C6 0.0161(19) 0.018(2) 0.021(2) -0.0057(19) -0.0039(17) -0.0084(18)
C7 0.019(2) 0.018(2) 0.013(2) -0.0021(19) -0.0041(18) -0.0064(19)
C8 0.014(2) 0.017(2) 0.013(2) -0.0036(18) 0.0012(18) -0.0014(18)
C9 0.0193(18) 0.0181(19) 0.0151(17) -0.0040(14) 0.0018(15) -0.0104(16)
C10 0.0251(17) 0.0286(18) 0.0153(15) -0.0056(13) 0.0017(13) -0.0159(14)
C11 0.0204(19) 0.025(2) 0.0143(18) -0.0051(15) -0.0005(15) -0.0124(16)
C12 0.031(2) 0.040(3) 0.031(2) -0.0117(19) -0.0023(18) -0.008(2)
C13 0.0290(19) 0.034(2) 0.024(2) -0.0090(16) -0.0006(15) -0.0137(17)
C14 0.0166(19) 0.018(2) 0.015(2) -0.0080(17) -0.0035(15) -0.0036(16)
C15 0.034(2) 0.036(3) 0.023(2) 0.0113(18) -0.0022(19) -0.016(2)
C16 0.014(2) 0.012(2) 0.025(2) -0.0070(19) -0.0056(18) 0.0009(18)
C17 0.020(2) 0.018(2) 0.023(2) -0.0018(19) -0.0040(18) -0.0051(19)
C18 0.019(2) 0.026(3) 0.037(3) -0.017(2) -0.007(2) -0.002(2)
C19 0.026(2) 0.028(3) 0.017(2) -0.009(2) -0.0030(19) -0.003(2)
C20 0.015(2) 0.029(3) 0.022(3) -0.009(2) 0.0030(19) -0.004(2)
C21 0.018(2) 0.015(2) 0.014(2) 0.0007(18) 0.0032(17) -0.0081(18)
C22 0.017(2) 0.017(3) 0.019(2) 0.001(2) -0.0013(18) -0.0061(19)
C23 0.020(2) 0.016(2) 0.017(2) 0.0027(19) -0.007(2) -0.0103(19)
C24 0.0194(19) 0.019(2) 0.0153(17) -0.0029(14) 0.0024(15) -0.0118(16)
C25 0.0238(16) 0.0179(16) 0.0178(15) -0.0019(12) -0.0022(13) -0.0080(13)
C26 0.026(2) 0.023(2) 0.0198(19) -0.0002(15) -0.0082(16) -0.0100(17)
C27 0.036(2) 0.037(3) 0.031(2) -0.0119(18) -0.0113(18) -0.0087(19)
C28 0.035(2) 0.035(2) 0.033(2) 0.0033(17) -0.0143(18) -0.013(2)
C29 0.022(2) 0.017(2) 0.019(2) -0.0032(18) -0.0022(17) -0.0131(18)
C30 0.029(2) 0.032(2) 0.026(2) 0.0151(19) -0.0038(19) -0.0157(19)
N1 0.0138(17) 0.014(2) 0.017(2) -0.0050(15) -0.0005(15) -0.0035(15)
N2 0.0164(18) 0.020(2) 0.013(2) -0.0039(16) -0.0002(15) -0.0081(16)
N3 0.0243(17) 0.021(2) 0.0120(18) -0.0032(15) 0.0008(14) -0.0132(15)
N4 0.0190(18) 0.019(2) 0.0106(19) -0.0015(15) -0.0005(15) -0.0058(16)
N5 0.0205(19) 0.017(2) 0.0114(19) -0.0061(16) 0.0024(15) -0.0123(17)
N6 0.0197(16) 0.021(2) 0.0127(18) -0.0049(15) 0.0043(13) -0.0132(14)
O1 0.0260(15) 0.035(2) 0.0120(16) -0.0064(13) 0.0080(13) -0.0193(14)
O2 0.0246(15) 0.0228(17) 0.0112(15) -0.0032(12) 0.0008(13) -0.0140(14)
O3 0.0246(16) 0.0269(17) 0.0322(16) 0.0041(13) -0.0089(13) -0.0113(14)
O4 0.0204(15) 0.0265(19) 0.0197(16) 0.0036(14) 0.0006(12) -0.0131(13)
O5 0.0427(18) 0.037(2) 0.0142(17) -0.0052(14) 0.0047(14) -0.0313(17)
O6 0.0187(15) 0.0226(17) 0.0143(16) -0.0044(13) 0.0045(13) -0.0122(13)
O7 0.0189(14) 0.0215(16) 0.0348(17) 0.0003(13) -0.0110(13) -0.0035(12)
O8 0.0169(14) 0.0220(17) 0.0168(15) 0.0062(13) -0.0034(11) -0.0069(12)
Cu1 0.0175(3) 0.0186(3) 0.0110(3) -0.0032(2) 0.0014(2) -0.0098(3)
Cu2 0.0168(3) 0.0184(3) 0.0125(3) -0.0027(2) 0.0015(2) -0.0092(3)
Br1 0.0173(2) 0.0188(3) 0.0170(2) 0.00237(19) -0.00002(18) -0.00633(19)
Br2 0.0177(2) 0.0193(3) 0.0160(2) 0.00243(19) 0.00008(18) -0.00709(19)

loop_
_atom_type_symbol
_atom_type_description
_atom_type_scat_dispersion_real
_atom_type_scat_dispersion_imag
_atom_type_scat_source
C C 0.0033 0.0016 'International Tables Vol C Tables 4.2.6.8 and 6.1.1.4'
H H 0.0000 0.0000 'International Tables Vol C Tables 4.2.6.8 and 6.1.1.4'
N N 0.0061 0.0033 'International Tables Vol C Tables 4.2.6.8 and 6.1.1.4'
O O 0.0106 0.0060 'International Tables Vol C Tables 4.2.6.8 and 6.1.1.4'
Cu Cu 0.3201 1.2651 'International Tables Vol C Tables 4.2.6.8 and 6.1.1.4'
Br Br -0.2901 2.4595 'International Tables Vol C Tables 4.2.6.8 and 6.1.1.4'

loop_
_geom_angle_atom_site_label_1
_geom_angle_atom_site_label_2
_geom_angle_atom_site_label_3
_geom_angle
N1 C1 C2 121.6(4)
N1 C1 C6 116.3(4)
C2 C1 C6 122.1(4)
C3 C2 C1 119.3(5)
C2 C3 C4 119.9(5)
C5 C4 C3 118.8(4)
N1 C5 C4 122.1(4)
N2 C6 C1 107.6(3)
O1 C7 N2 128.5(4)
O1 C7 C8 122.5(4)
N2 C7 C8 109.0(4)
O2 C8 N3 120.8(4)
O2 C8 C7 120.2(4)
N3 C8 C7 119.0(4)
N3 C9 C14 109.5(3)
N3 C9 C10 110.3(3)
C14 C9 C10 110.3(3)
C9 C10 C11 114.3(3)
C13 C11 C12 110.7(3)
C13 C11 C10 108.7(3)
C12 C11 C10 112.1(3)
O3 C14 O4 124.8(4)
O3 C14 C9 124.8(4)
O4 C14 C9 110.3(4)
N4 C16 C17 120.6(4)
N4 C16 C21 117.3(3)
C17 C16 C21 122.0(4)
C18 C17 C16 119.7(4)
C19 C18 C17 118.4(4)
C20 C19 C18 119.6(5)
N4 C20 C19 122.0(5)
N5 C21 C16 108.0(3)
O5 C22 N5 130.5(4)
O5 C22 C23 120.6(4)
N5 C22 C23 108.9(4)
O6 C23 N6 125.2(4)
O6 C23 C22 119.6(4)
N6 C23 C22 115.1(4)
N6 C24 C25 110.7(3)
N6 C24 C29 108.2(3)
C25 C24 C29 118.6(3)
C24 C25 C26 114.3(3)
C27 C26 C28 110.8(3)
C27 C26 C25 112.9(3)
C28 C26 C25 108.5(3)
O7 C29 O8 123.8(4)
O7 C29 C24 123.3(4)
O8 C29 C24 112.8(4)
C5 N1 C1 118.2(4)
C5 N1 Cu1 126.7(3)
C1 N1 Cu1 115.0(3)
C7 N2 C6 122.1(4)
C7 N2 Cu1 117.9(3)
C6 N2 Cu1 119.6(3)
C8 N3 C9 119.6(4)
C16 N4 C20 119.6(4)
C16 N4 Cu2 114.2(3)
C20 N4 Cu2 126.2(3)
C22 N5 C21 120.5(4)
C22 N5 Cu2 119.8(3)
C21 N5 Cu2 119.4(3)
C23 N6 C24 126.1(4)
C8 O2 Cu1 110.8(3)
C14 O4 C15 116.1(4)
C23 O6 Cu2 110.3(3)
C29 O8 C30 114.2(3)
N2 Cu1 N1 81.53(15)
N2 Cu1 O2 81.78(13)
N1 Cu1 O2 163.08(13)
N2 Cu1 Br1 160.69(12)
N1 Cu1 Br1 100.27(11)
O2 Cu1 Br1 94.56(9)
N2 Cu1 Br2 108.98(12)
N1 Cu1 Br2 95.56(10)
O2 Cu1 Br2 92.51(9)
Br1 Cu1 Br2 90.061(17)
N5 Cu2 N4 81.10(14)
N5 Cu2 O6 81.43(13)
N4 Cu2 O6 161.89(13)
N5 Cu2 Br2 161.60(12)
N4 Cu2 Br2 100.91(11)
O6 Cu2 Br2 94.20(9)
N5 Cu2 Br1 107.40(12)
N4 Cu2 Br1 94.42(10)
O6 Cu2 Br1 95.33(8)
Br2 Cu2 Br1 90.751(17)
Cu1 Br1 Cu2 89.745(19)
Cu2 Br2 Cu1 89.427(19)

loop_
_geom_bond_atom_site_label_1
_geom_bond_atom_site_label_2
_geom_bond_distance
C1 N1 1.368(5)
C1 C2 1.388(6)
C1 C6 1.508(6)
C2 C3 1.365(6)
C3 C4 1.387(7)
C4 C5 1.385(6)
C5 N1 1.352(5)
C6 N2 1.446(6)
C7 O1 1.243(5)
C7 N2 1.320(5)
C7 C8 1.509(6)
C8 O2 1.255(5)
C8 N3 1.325(5)
C9 N3 1.456(5)
C9 C14 1.525(6)
C9 C10 1.527(4)
C10 C11 1.534(4)
C11 C13 1.517(5)
C11 C12 1.531(5)
C14 O3 1.196(5)
C14 O4 1.331(5)
C15 O4 1.439(5)
C16 N4 1.335(6)
C16 C17 1.392(6)
C16 C21 1.500(6)
C17 C18 1.390(6)
C18 C19 1.379(7)
C19 C20 1.364(6)
C20 N4 1.351(6)
C21 N5 1.444(5)
C22 O5 1.229(5)
C22 N5 1.308(5)
C22 C23 1.538(6)
C23 O6 1.265(5)
C23 N6 1.301(6)
C24 N6 1.471(5)
C24 C25 1.520(4)
C24 C29 1.525(5)
C25 C26 1.542(4)
C26 C27 1.517(5)
C26 C28 1.518(5)
C29 O7 1.196(5)
C29 O8 1.345(5)
C30 O8 1.451(5)
N1 Cu1 1.996(3)
N2 Cu1 1.917(4)
N4 Cu2 2.034(4)
N5 Cu2 1.910(3)
O2 Cu1 2.013(3)
O6 Cu2 2.056(3)
Cu1 Br1 2.4000(6)
Cu1 Br2 2.8281(6)
Cu2 Br2 2.3910(6)
Cu2 Br1 2.8071(6)
